data_1517994
loop_
_publ_author_name
'Brec, Raymond'
'Grenouilleau, Philippe'
'Evain, Michel'
'Rouxel, Jean'

_publ_section_title
;
 PNb2S10 a new two-dimensional sulfide. Synthesis and structural
 characterization
;
_journal_name_full 'Revue de Chimie Minerale'
_journal_page_first 295
_journal_page_last 305
_journal_volume 20
_journal_year 1983
_chemical_formula_sum 'Nb2 P S10'
_chemical_formula_weight 537.49
_space_group_IT_number 18
_symmetry_cell_setting orthorhombic
_symmetry_Int_Tables_number 18
_symmetry_space_group_name_Hall 'P 2 2ab'
_symmetry_space_group_name_H-M 'P 21 21 2'
_cell_angle_alpha 90
_cell_angle_beta 90
_cell_angle_gamma 90
_cell_formula_units_Z 4
_cell_length_a 13.739(2)
_cell_length_b 12.950(1)
_cell_length_c 7.211(1)
_cell_volume 1283.0(3)
_diffrn_ambient_temperature 293
_diffrn_radiation_probe x-ray
_diffrn_radiation_type MoK\a
_diffrn_radiation_wavelength 0.71069
_exptl_absorpt_coefficient_mu 3.489
_exptl_crystal_density_diffrn 2.783
_exptl_crystal_density_method 'Not Measured'
_exptl_crystal_F_000 1028
_refine_ls_number_reflns 1921
_refine_ls_R_factor_gt 0.040
_refine_ls_wR_factor_gt 0.048
_cod_data_source_file RCM-1983-20-295-304.cif
_cod_data_source_block RCM-1983-20-295-304
_cod_database_code 1517994

loop_
_symmetry_equiv_pos_site_id
_symmetry_equiv_pos_as_xyz
1 x,y,z
2 -x,-y,z
3 1/2+x,1/2-y,-z
4 1/2-x,1/2+y,-z

loop_
_atom_site_label
_atom_site_type_symbol
_atom_site_thermal_displace_type
_atom_site_fract_x
_atom_site_fract_y
_atom_site_fract_z
_atom_site_occupancy
_atom_site_U_iso_or_equiv
Nb1 Nb Uiso 0.24827(8) 0.20827(5) 0.06800(10) 1.000 0.0111
Nb2 Nb Uiso 0.24594(7) 0.41751(5) 0.93730(10) 1.000 0.0105
S1 S Uiso 0.2241(2) 0.1914(2) 0.4268(5) 1.000 0.0190
S2 S Uiso 0.2719(2) 0.4267(2) 0.5801(4) 1.000 0.0196
S3 S Uiso 0.1331(2) 0.2777(2) 0.8304(5) 1.000 0.0168
S4 S Uiso 0.1070(2) 0.3290(2) 0.0938(5) 1.000 0.0166
S5 S Uiso 0.3874(2) 0.2990(2) 0.9170(5) 1.000 0.0179
S6 S Uiso 0.3574(2) 0.3489(2) 0.1793(5) 1.000 0.0176
S7 S Uiso 0.1180(2) 0.0596(2) 0.1016(4) 1.000 0.0137
S8 S Uiso 0.0319(2) 0.0722(2) 0.5532(4) 1.000 0.0189
S9 S Uiso 0.3131(2) 0.0651(2) 0.8532(4) 1.000 0.0157
S10 S Uiso 0.3772(2) 0.0652(2) 0.1102(4) 1.000 0.0156
P P Uiso 0.1536(2) 0.0579(2) 0.3773(4) 1.000 0.0142

loop_
_atom_type_symbol
_atom_type_description
_atom_type_scat_dispersion_real
_atom_type_scat_dispersion_imag
_atom_type_scat_source
Nb Nb -2.0727 0.6215 ' International Tables Vol C Tables 4.2.6.8 and 6.1.1.4'
P P 0.1023 0.0942 ' International Tables Vol C Tables 4.2.6.8 and 6.1.1.4'
S S 0.1246 0.1234 ' International Tables Vol C Tables 4.2.6.8 and 6.1.1.4'

loop_
_geom_angle_atom_site_label_1
_geom_angle_atom_site_label_2
_geom_angle_atom_site_label_3
_geom_angle
_geom_angle_site_symmetry_1
_geom_angle_site_symmetry_3
_geom_angle_publ_flag
S1 Nb1 S4 83.11(10) . . yes
S1 Nb1 S6 79.57(10) . . yes
S1 Nb1 S7 76.26(9) . . yes
S1 Nb1 S10 84.87(9) . . yes
Nb2 Nb1 S1 113.71(6) 1_554 . yes
S1 Nb1 S3 128.85(10) . 1_554 yes
S1 Nb1 S5 124.62(11) . 1_554 yes
S1 Nb1 S9 125.34(9) . 1_554 yes
S4 Nb1 S6 89.20(9) . . yes
S4 Nb1 S7 85.58(9) . . yes
S4 Nb1 S10 166.70(10) . . yes
Nb2 Nb1 S4 54.90(7) 1_554 . yes
S3 Nb1 S4 48.27(11) 1_554 . yes
S4 Nb1 S5 109.45(9) . 1_554 yes
S4 Nb1 S9 139.81(11) . 1_554 yes
S6 Nb1 S7 155.71(11) . . yes
S6 Nb1 S10 94.23(9) . . yes
Nb2 Nb1 S6 54.71(7) 1_554 . yes
S3 Nb1 S6 109.80(10) 1_554 . yes
S5 Nb1 S6 48.33(11) 1_554 . yes
S6 Nb1 S9 120.79(10) . 1_554 yes
S7 Nb1 S10 86.04(9) . . yes
Nb2 Nb1 S7 135.35(7) 1_554 . yes
S3 Nb1 S7 84.03(9) 1_554 . yes
S5 Nb1 S7 154.60(10) 1_554 . yes
S7 Nb1 S9 76.38(9) . 1_554 yes
Nb2 Nb1 S10 136.41(7) 1_554 . yes
S3 Nb1 S10 140.66(10) 1_554 . yes
S5 Nb1 S10 82.16(9) 1_554 . yes
S9 Nb1 S10 46.90(9) 1_554 . yes
Nb2 Nb1 S3 55.11(6) 1_554 1_554 yes
Nb2 Nb1 S5 54.56(7) 1_554 1_554 yes
Nb2 Nb1 S9 119.10(7) 1_554 1_554 yes
S3 Nb1 S5 90.94(10) 1_554 1_554 yes
S3 Nb1 S9 93.77(10) 1_554 1_554 yes
S5 Nb1 S9 79.13(9) 1_554 1_554 yes
S2 Nb2 S3 79.24(10) . . yes
S2 Nb2 S5 82.10(10) . . yes
Nb1 Nb2 S2 111.51(6) 1_556 . yes
S2 Nb2 S4 124.97(10) . 1_556 yes
S2 Nb2 S6 128.80(10) . 1_556 yes
S2 Nb2 S7 76.46(9) . 4_556 yes
S2 Nb2 S10 85.67(9) . 4_556 yes
S2 Nb2 S9 126.26(9) . 4_557 yes
S3 Nb2 S5 91.12(9) . . yes
Nb1 Nb2 S3 54.93(7) 1_556 . yes
S3 Nb2 S4 48.24(11) . 1_556 yes
S3 Nb2 S6 109.81(10) . 1_556 yes
S3 Nb2 S7 155.50(11) . 4_556 yes
S3 Nb2 S10 95.12(9) . 4_556 yes
S3 Nb2 S9 121.57(10) . 4_557 yes
Nb1 Nb2 S5 55.00(7) 1_556 . yes
S4 Nb2 S5 109.98(9) 1_556 . yes
S5 Nb2 S6 48.52(11) . 1_556 yes
S5 Nb2 S7 82.54(9) . 4_556 yes
S5 Nb2 S10 164.99(10) . 4_556 yes
S5 Nb2 S9 137.96(10) . 4_557 yes
Nb1 Nb2 S4 55.00(7) 1_556 1_556 yes
Nb1 Nb2 S6 54.90(6) 1_556 1_556 yes
Nb1 Nb2 S7 133.30(7) 1_556 4_556 yes
Nb1 Nb2 S10 138.77(7) 1_556 4_556 yes
Nb1 Nb2 S9 120.88(7) 1_556 4_557 yes
S4 Nb2 S6 89.40(10) 1_556 1_556 yes
S4 Nb2 S7 155.54(10) 1_556 4_556 yes
S4 Nb2 S10 84.19(9) 1_556 4_556 yes
S4 Nb2 S9 80.46(9) 1_556 4_557 yes
S6 Nb2 S7 83.54(9) 1_556 4_556 yes
S6 Nb2 S10 139.75(10) 1_556 4_556 yes
S6 Nb2 S9 92.73(10) 1_556 4_557 yes
S7 Nb2 S10 86.18(9) 4_556 4_556 yes
S7 Nb2 S9 76.54(9) 4_556 4_557 yes
S9 Nb2 S10 47.02(9) 4_557 4_556 yes
Nb1 S1 P 87.56(15) . . yes
Nb2 S2 P 87.54(13) . 4_556 yes
Nb1 S3 Nb2 69.96(8) 1_556 . yes
Nb2 S3 S4 65.65(12) . 1_556 yes
Nb1 S3 S4 65.86(13) 1_556 1_556 yes
Nb1 S4 Nb2 70.11(8) . 1_554 yes
Nb1 S4 S3 65.87(11) . 1_554 yes
Nb2 S4 S3 66.11(12) 1_554 1_554 yes
Nb1 S5 Nb2 70.44(8) 1_556 . yes
Nb2 S5 S6 65.87(12) . 1_556 yes
Nb1 S5 S6 65.78(12) 1_556 1_556 yes
Nb1 S6 Nb2 70.39(9) . 1_554 yes
Nb1 S6 S5 65.90(12) . 1_554 yes
Nb2 S6 S5 65.61(13) 1_554 1_554 yes
Nb1 S7 P 86.27(12) . . yes
Nb1 S7 Nb2 91.06(9) . 4_546 yes
Nb2 S7 P 85.78(12) 4_546 . yes
S8 S8 P 104.91(16) 2_555 . yes
Nb1 S9 S10 66.72(11) 1_556 1_556 yes
Nb1 S9 Nb2 94.17(10) 1_556 4_547 yes
Nb2 S9 S10 66.71(11) 4_547 1_556 yes
Nb1 S10 S9 66.39(11) . 1_554 yes
Nb1 S10 Nb2 93.82(9) . 4_546 yes
Nb2 S10 S9 66.27(11) 4_546 1_554 yes
S1 P S7 106.13(18) . . yes
S1 P S8 101.51(16) . . yes
S1 P S2 117.02(17) . 4_546 yes
S7 P S8 113.21(17) . . yes
S2 P S7 106.23(17) 4_546 . yes
S2 P S8 112.77(17) 4_546 . yes

loop_
_geom_bond_atom_site_label_1
_geom_bond_atom_site_label_2
_geom_bond_distance
_geom_bond_site_symmetry_2
_geom_bond_publ_flag
Nb1 S1 2.618(4) . yes
Nb1 S4 2.499(3) . yes
Nb1 S6 2.492(3) . yes
Nb1 S7 2.640(3) . yes
Nb1 S10 2.581(3) . yes
Nb1 Nb2 2.8691(10) 1_554 yes
Nb1 S3 2.500(3) 1_554 yes
Nb1 S5 2.494(3) 1_554 yes
Nb1 S9 2.575(3) 1_554 yes
Nb2 S2 2.603(3) . yes
Nb2 S3 2.505(3) . yes
Nb2 S5 2.481(3) . yes
Nb2 S4 2.496(3) 1_556 yes
Nb2 S6 2.486(3) 1_556 yes
Nb2 S7 2.638(3) 4_556 yes
Nb2 S10 2.576(3) 4_556 yes
Nb2 S9 2.568(3) 4_557 yes
S1 P 2.014(4) . yes
S2 P 2.007(4) 4_556 yes
S3 S4 2.044(5) 1_556 yes
S5 S6 2.041(5) 1_556 yes
S7 P 2.048(4) . yes
S8 P 2.107(4) . yes
S8 S8 2.065(4) 2_555 yes
S9 S10 2.052(4) 1_556 yes

loop_
_geom_torsion_atom_site_label_1
_geom_torsion_atom_site_label_2
_geom_torsion_atom_site_label_3
_geom_torsion_atom_site_label_4
_geom_torsion
_geom_torsion_site_symmetry_1
_geom_torsion_site_symmetry_3
_geom_torsion_site_symmetry_4
_geom_torsion_publ_flag
S4 Nb1 S1 P 99.96(13) . . . no
S6 Nb1 S1 P -169.58(13) . . . no
S7 Nb1 S1 P 12.86(12) . . . no
S10 Nb1 S1 P -74.31(12) . . . no
Nb2 Nb1 S1 P 146.68(10) 1_554 . . no
S3 Nb1 S1 P 83.32(15) 1_554 . . no
S5 Nb1 S1 P -151.12(12) 1_554 . . no
S9 Nb1 S1 P -49.08(16) 1_554 . . no
S1 Nb1 S4 Nb2 125.45(9) . . 1_554 no
S1 Nb1 S4 S3 -162.61(12) . . 1_554 no
S6 Nb1 S4 Nb2 45.86(10) . . 1_554 no
S6 Nb1 S4 S3 117.80(13) . . 1_554 no
S7 Nb1 S4 Nb2 -157.89(9) . . 1_554 no
S7 Nb1 S4 S3 -85.95(12) . . 1_554 no
Nb2 Nb1 S4 S3 71.95(11) 1_554 . 1_554 no
S3 Nb1 S4 Nb2 -71.95(11) 1_554 . 1_554 no
S5 Nb1 S4 Nb2 1.10(12) 1_554 . 1_554 no
S5 Nb1 S4 S3 73.05(14) 1_554 . 1_554 no
S9 Nb1 S4 Nb2 -95.11(13) 1_554 . 1_554 no
S9 Nb1 S4 S3 -23.17(19) 1_554 . 1_554 no
S1 Nb1 S6 Nb2 -129.14(9) . . 1_554 no
S1 Nb1 S6 S5 159.58(13) . . 1_554 no
S4 Nb1 S6 Nb2 -45.99(10) . . 1_554 no
S4 Nb1 S6 S5 -117.27(13) . . 1_554 no
S7 Nb1 S6 Nb2 -123.4(2) . . 1_554 no
S7 Nb1 S6 S5 165.3(2) . . 1_554 no
S10 Nb1 S6 Nb2 146.87(9) . . 1_554 no
S10 Nb1 S6 S5 75.59(12) . . 1_554 no
Nb2 Nb1 S6 S5 -71.28(12) 1_554 . 1_554 no
S3 Nb1 S6 Nb2 -1.44(11) 1_554 . 1_554 no
S3 Nb1 S6 S5 -72.72(14) 1_554 . 1_554 no
S5 Nb1 S6 Nb2 71.28(12) 1_554 . 1_554 no
S9 Nb1 S6 Nb2 105.77(9) 1_554 . 1_554 no
S9 Nb1 S6 S5 34.49(15) 1_554 . 1_554 no
S1 Nb1 S7 P -12.65(11) . . . no
S1 Nb1 S7 Nb2 -98.36(9) . . 4_546 no
S4 Nb1 S7 P -96.64(13) . . . no
S4 Nb1 S7 Nb2 177.66(11) . . 4_546 no
S6 Nb1 S7 P -18.5(3) . . . no
S6 Nb1 S7 Nb2 -104.2(2) . . 4_546 no
S10 Nb1 S7 P 73.03(12) . . . no
S10 Nb1 S7 Nb2 -12.68(9) . . 4_546 no
Nb2 Nb1 S7 P -122.62(11) 1_554 . . no
Nb2 Nb1 S7 Nb2 151.68(5) 1_554 . 4_546 no
S3 Nb1 S7 P -145.09(13) 1_554 . . no
S3 Nb1 S7 Nb2 129.20(10) 1_554 . 4_546 no
S5 Nb1 S7 P 135.4(2) 1_554 . . no
S5 Nb1 S7 Nb2 49.7(3) 1_554 . 4_546 no
S9 Nb1 S7 P 119.56(13) 1_554 . . no
S9 Nb1 S7 Nb2 33.85(9) 1_554 . 4_546 no
S1 Nb1 S10 S9 151.56(12) . . 1_554 no
S1 Nb1 S10 Nb2 89.54(9) . . 4_546 no
S6 Nb1 S10 S9 -129.33(13) . . 1_554 no
S6 Nb1 S10 Nb2 168.66(11) . . 4_546 no
S7 Nb1 S10 S9 75.02(12) . . 1_554 no
S7 Nb1 S10 Nb2 13.01(9) . . 4_546 no
Nb2 Nb1 S10 S9 -89.02(13) 1_554 . 1_554 no
Nb2 Nb1 S10 Nb2 -151.03(6) 1_554 . 4_546 no
S3 Nb1 S10 S9 -0.57(19) 1_554 . 1_554 no
S3 Nb1 S10 Nb2 -62.58(17) 1_554 . 4_546 no
S5 Nb1 S10 S9 -82.42(13) 1_554 . 1_554 no
S5 Nb1 S10 Nb2 -144.44(11) 1_554 . 4_546 no
S9 Nb1 S10 Nb2 -62.01(11) 1_554 . 4_546 no
S1 Nb1 Nb2 S4 -62.05(12) . 1_554 . no
S1 Nb1 Nb2 S6 56.42(12) . 1_554 . no
S1 Nb1 Nb2 S2 179.52(10) . 1_554 1_554 no
S1 Nb1 Nb2 S3 -121.93(12) . 1_554 1_554 no
S1 Nb1 Nb2 S5 116.68(13) . 1_554 1_554 no
S1 Nb1 Nb2 S9 -12.94(12) . 1_554 4_556 no
S4 Nb1 Nb2 S6 118.47(13) . 1_554 . no
S4 Nb1 Nb2 S2 -118.43(12) . 1_554 1_554 no
S4 Nb1 Nb2 S3 -59.88(13) . 1_554 1_554 no
S4 Nb1 Nb2 S5 178.73(14) . 1_554 1_554 no
S4 Nb1 Nb2 S9 49.11(13) . 1_554 4_556 no
S6 Nb1 Nb2 S4 -118.47(13) . 1_554 . no
S6 Nb1 Nb2 S2 123.10(12) . 1_554 1_554 no
S6 Nb1 Nb2 S3 -178.35(13) . 1_554 1_554 no
S6 Nb1 Nb2 S5 60.26(13) . 1_554 1_554 no
S6 Nb1 Nb2 S9 -69.36(12) . 1_554 4_556 no
S7 Nb1 Nb2 S4 32.27(14) . 1_554 . no
S7 Nb1 Nb2 S6 150.74(14) . 1_554 . no
S7 Nb1 Nb2 S2 -86.16(12) . 1_554 1_554 no
S7 Nb1 Nb2 S3 -27.62(13) . 1_554 1_554 no
S7 Nb1 Nb2 S5 -149.00(14) . 1_554 1_554 no
S7 Nb1 Nb2 S9 81.38(13) . 1_554 4_556 no
S10 Nb1 Nb2 S4 -170.70(14) . 1_554 . no
S10 Nb1 Nb2 S6 -52.23(14) . 1_554 . no
S10 Nb1 Nb2 S2 70.88(13) . 1_554 1_554 no
S10 Nb1 Nb2 S3 129.42(14) . 1_554 1_554 no
S10 Nb1 Nb2 S5 8.03(14) . 1_554 1_554 no
S10 Nb1 Nb2 S9 -121.59(13) . 1_554 4_556 no
S3 Nb1 Nb2 S4 59.88(13) 1_554 1_554 . no
S3 Nb1 Nb2 S6 178.35(13) 1_554 1_554 . no
S5 Nb1 Nb2 S4 -178.73(14) 1_554 1_554 . no
S5 Nb1 Nb2 S6 -60.26(13) 1_554 1_554 . no
S9 Nb1 Nb2 S4 132.64(13) 1_554 1_554 . no
S9 Nb1 Nb2 S6 -108.89(12) 1_554 1_554 . no
S1 Nb1 S3 S4 22.40(15) . 1_554 . no
S1 Nb1 S3 Nb2 93.89(11) . 1_554 1_554 no
S4 Nb1 S3 Nb2 71.49(10) . 1_554 1_554 no
S6 Nb1 S3 S4 -70.06(14) . 1_554 . no
S6 Nb1 S3 Nb2 1.43(11) . 1_554 1_554 no
S7 Nb1 S3 S4 89.39(12) . 1_554 . no
S7 Nb1 S3 Nb2 160.88(9) . 1_554 1_554 no
S10 Nb1 S3 S4 165.68(14) . 1_554 . no
S10 Nb1 S3 Nb2 -122.83(13) . 1_554 1_554 no
Nb2 Nb1 S3 S4 -71.49(10) 1_554 1_554 . no
S5 Nb1 S3 S4 -115.57(12) 1_554 1_554 . no
S9 Nb1 S3 S4 165.26(12) 1_554 1_554 . no
S1 Nb1 S5 S6 -24.64(15) . 1_554 . no
S1 Nb1 S5 Nb2 -96.23(10) . 1_554 1_554 no
S4 Nb1 S5 S6 70.48(14) . 1_554 . no
S4 Nb1 S5 Nb2 -1.10(12) . 1_554 1_554 no
S6 Nb1 S5 Nb2 -71.59(11) . 1_554 1_554 no
S7 Nb1 S5 S6 -166.0(2) . 1_554 . no
S7 Nb1 S5 Nb2 122.5(2) . 1_554 1_554 no
S10 Nb1 S5 S6 -102.83(13) . 1_554 . no
S10 Nb1 S5 Nb2 -174.42(10) . 1_554 1_554 no
Nb2 Nb1 S5 S6 71.59(11) 1_554 1_554 . no
S3 Nb1 S5 S6 116.04(13) 1_554 1_554 . no
S9 Nb1 S5 S6 -150.31(13) 1_554 1_554 . no
S1 Nb1 S9 S10 -35.56(15) . 1_554 . no
S1 Nb1 S9 Nb2 26.86(14) . 1_554 4_546 no
S4 Nb1 S9 S10 -163.25(15) . 1_554 . no
S4 Nb1 S9 Nb2 -100.83(15) . 1_554 4_546 no
S6 Nb1 S9 S10 63.89(15) . 1_554 . no
S6 Nb1 S9 Nb2 126.31(11) . 1_554 4_546 no
S7 Nb1 S9 S10 -97.43(12) . 1_554 . no
S7 Nb1 S9 Nb2 -35.01(9) . 1_554 4_546 no
S10 Nb1 S9 Nb2 62.42(11) . 1_554 4_546 no
Nb2 Nb1 S9 S10 127.91(11) 1_554 1_554 . no
S3 Nb1 S9 S10 179.64(12) 1_554 1_554 . no
S5 Nb1 S9 S10 89.40(13) 1_554 1_554 . no
S3 Nb2 S2 P 169.95(13) . . 4_556 no
S5 Nb2 S2 P -97.39(13) . . 4_556 no
Nb1 Nb2 S2 P -144.77(10) 1_556 . 4_556 no
S4 Nb2 S2 P 153.71(12) 1_556 . 4_556 no
S6 Nb2 S2 P -83.20(15) 1_556 . 4_556 no
S7 Nb2 S2 P -13.22(12) 4_556 . 4_556 no
S10 Nb2 S2 P 73.89(12) 4_556 . 4_556 no
S9 Nb2 S2 P 48.51(16) 4_557 . 4_556 no
S2 Nb2 S3 Nb1 126.12(9) . . 1_556 no
S2 Nb2 S3 S4 -162.11(13) . . 1_556 no
S5 Nb2 S3 Nb1 44.38(10) . . 1_556 no
S5 Nb2 S3 S4 116.15(13) . . 1_556 no
Nb1 Nb2 S3 S4 71.77(12) 1_556 . 1_556 no
S4 Nb2 S3 Nb1 -71.77(12) 1_556 . 1_556 no
S6 Nb2 S3 Nb1 -1.43(11) 1_556 . 1_556 no
S6 Nb2 S3 S4 70.34(14) 1_556 . 1_556 no
S7 Nb2 S3 Nb1 118.7(2) 4_556 . 1_556 no
S7 Nb2 S3 S4 -169.5(2) 4_556 . 1_556 no
S10 Nb2 S3 Nb1 -149.29(9) 4_556 . 1_556 no
S10 Nb2 S3 S4 -77.52(12) 4_556 . 1_556 no
S9 Nb2 S3 Nb1 -107.74(10) 4_557 . 1_556 no
S9 Nb2 S3 S4 -35.97(15) 4_557 . 1_556 no
S2 Nb2 S5 Nb1 -123.31(9) . . 1_556 no
S2 Nb2 S5 S6 165.23(12) . . 1_556 no
S3 Nb2 S5 Nb1 -44.33(10) . . 1_556 no
S3 Nb2 S5 S6 -115.79(13) . . 1_556 no
Nb1 Nb2 S5 S6 -71.46(11) 1_556 . 1_556 no
S4 Nb2 S5 Nb1 1.11(12) 1_556 . 1_556 no
S4 Nb2 S5 S6 -70.36(14) 1_556 . 1_556 no
S6 Nb2 S5 Nb1 71.46(11) 1_556 . 1_556 no
S7 Nb2 S5 Nb1 159.42(10) 4_556 . 1_556 no
S7 Nb2 S5 S6 87.95(12) 4_556 . 1_556 no
S9 Nb2 S5 Nb1 99.15(13) 4_557 . 1_556 no
S9 Nb2 S5 S6 27.69(18) 4_557 . 1_556 no
S2 Nb2 S4 S3 21.61(15) . 1_556 . no
S2 Nb2 S4 Nb1 93.24(11) . 1_556 1_556 no
S3 Nb2 S4 Nb1 71.63(11) . 1_556 1_556 no
S5 Nb2 S4 S3 -72.74(14) . 1_556 . no
S5 Nb2 S4 Nb1 -1.11(12) . 1_556 1_556 no
Nb1 Nb2 S4 S3 -71.63(11) 1_556 1_556 . no
S6 Nb2 S4 S3 -117.62(13) 1_556 1_556 . no
S7 Nb2 S4 S3 169.5(2) 4_556 1_556 . no
S10 Nb2 S4 S3 102.18(12) 4_556 1_556 . no
S9 Nb2 S4 S3 149.51(13) 4_557 1_556 . no
S2 Nb2 S6 S5 -18.91(15) . 1_556 . no
S2 Nb2 S6 Nb1 -90.58(11) . 1_556 1_556 no
S3 Nb2 S6 S5 73.10(13) . 1_556 . no
S3 Nb2 S6 Nb1 1.43(11) . 1_556 1_556 no
S5 Nb2 S6 Nb1 -71.67(10) . 1_556 1_556 no
Nb1 Nb2 S6 S5 71.67(10) 1_556 1_556 . no
S4 Nb2 S6 S5 117.73(12) 1_556 1_556 . no
S7 Nb2 S6 S5 -85.74(12) 4_556 1_556 . no
S10 Nb2 S6 S5 -161.99(14) 4_556 1_556 . no
S9 Nb2 S6 S5 -161.85(12) 4_557 1_556 . no
S2 Nb2 S7 Nb1 99.16(9) . 4_556 4_556 no
S2 Nb2 S7 P 12.97(11) . 4_556 4_556 no
S3 Nb2 S7 Nb1 106.7(2) . 4_556 4_556 no
S3 Nb2 S7 P 20.5(3) . 4_556 4_556 no
S5 Nb2 S7 Nb1 -177.22(11) . 4_556 4_556 no
S5 Nb2 S7 P 96.60(13) . 4_556 4_556 no
S2 Nb2 S10 Nb1 -89.70(9) . 4_556 4_556 no
S2 Nb2 S10 S9 -151.81(12) . 4_556 4_557 no
S3 Nb2 S10 Nb1 -168.47(11) . 4_556 4_556 no
S3 Nb2 S10 S9 129.42(13) . 4_556 4_557 no
S2 Nb2 S9 Nb1 -26.68(14) . 4_557 4_556 no
S2 Nb2 S9 S10 35.75(15) . 4_557 4_556 no
S3 Nb2 S9 Nb1 -126.99(11) . 4_557 4_556 no
S3 Nb2 S9 S10 -64.57(15) . 4_557 4_556 no
S5 Nb2 S9 Nb1 97.30(15) . 4_557 4_556 no
S5 Nb2 S9 S10 159.73(14) . 4_557 4_556 no
Nb1 S1 P S7 -16.86(15) . . . no
Nb1 S1 P S8 -135.39(13) . . . no
Nb1 S1 P S2 101.44(18) . . 4_546 no
Nb2 S2 P S1 -100.90(19) . 4_556 4_556 no
Nb2 S2 P S7 17.35(15) . 4_556 4_556 no
Nb2 S2 P S8 141.91(15) . 4_556 4_556 no
Nb2 S3 S4 Nb1 -77.91(7) . 1_556 1_556 no
Nb1 S3 S4 Nb2 77.91(7) 1_556 1_556 . no
Nb2 S5 S6 Nb1 78.42(7) . 1_556 1_556 no
Nb1 S5 S6 Nb2 -78.42(7) 1_556 1_556 . no
Nb1 S7 P S1 16.74(15) . . . no
Nb1 S7 P S8 127.23(14) . . . no
Nb1 S7 P S2 -108.49(14) . . 4_546 no
Nb2 S7 P S1 108.08(14) 4_546 . . no
Nb2 S7 P S8 -141.43(14) 4_546 . . no
Nb2 S7 P S2 -17.15(15) 4_546 . 4_546 no
S8 S8 P S1 -169.24(17) 2_555 . . no
S8 S8 P S7 77.5(2) 2_555 . . no
S8 S8 P S2 -43.2(2) 2_555 . 4_546 no
P S8 S8 P -102.93(18) . 2_555 2_555 no
